data_4023958
loop_
_publ_author_name
'Weibing Lu'
'Sujata Sengupta'
'Jeffrey L. Petersen'
'Novruz G. Akhmedov'
'Xiaodong Shi'

_publ_section_title
;
 Mitsunobu Coupling of Nucleobases and Alcohols: An Efficient,
 Practical Synthesis for Novel Nonsugar Carbon Nucleosides
;
_journal_name_full 'Journal of Organic Chemistry'
_journal_page_first 5012
_journal_page_last 5015
_journal_paper_doi 10.1021/jo070515+
_journal_volume 72
_journal_year 2007
_chemical_formula_sum 'C15 H12 Cl2 N4'
_chemical_formula_weight 319.19
_chemical_name_systematic
; 
 ? 
;
_space_group_IT_number 14
_symmetry_cell_setting monoclinic
_symmetry_space_group_name_Hall '-P 2ybc'
_symmetry_space_group_name_H-M 'P 1 21/c 1'
_atom_sites_solution_hydrogens geom
_atom_sites_solution_primary direct
_atom_sites_solution_secondary difmap
_audit_creation_method SHELXL-97
_cell_angle_alpha 90.00
_cell_angle_beta 105.444(2)
_cell_angle_gamma 90.00
_cell_formula_units_Z 8
_cell_length_a 17.4807(15)
_cell_length_b 11.8848(10)
_cell_length_c 14.4491(12)
_cell_measurement_reflns_used 7522
_cell_measurement_temperature 293(2)
_cell_measurement_theta_max 27.37
_cell_measurement_theta_min 2.25
_cell_volume 2893.5(4)
_computing_structure_refinement 'SHELXL-97 (Sheldrick, 1997)'
_computing_structure_solution 'SHELXS-97 (Sheldrick, 1990)'
_diffrn_ambient_temperature 293(2)
_diffrn_measured_fraction_theta_full 0.993
_diffrn_measured_fraction_theta_max 0.993
_diffrn_radiation_monochromator graphite
_diffrn_radiation_source 'fine-focus sealed tube'
_diffrn_radiation_type MoK\a
_diffrn_radiation_wavelength 0.71073
_diffrn_reflns_av_R_equivalents 0.0475
_diffrn_reflns_av_sigmaI/netI 0.0565
_diffrn_reflns_limit_h_max 22
_diffrn_reflns_limit_h_min -22
_diffrn_reflns_limit_k_max 15
_diffrn_reflns_limit_k_min -15
_diffrn_reflns_limit_l_max 18
_diffrn_reflns_limit_l_min -18
_diffrn_reflns_number 20219
_diffrn_reflns_theta_full 27.54
_diffrn_reflns_theta_max 27.54
_diffrn_reflns_theta_min 2.10
_diffrn_standards_decay_% 0
_exptl_absorpt_coefficient_mu 0.446
_exptl_absorpt_correction_type semi-empirical
_exptl_absorpt_process_details SADABS
_exptl_crystal_colour colorless
_exptl_crystal_density_diffrn 1.465
_exptl_crystal_density_method 'not measured'
_exptl_crystal_F_000 1312
_exptl_crystal_size_max 0.28
_exptl_crystal_size_mid 0.20
_exptl_crystal_size_min 0.16
_refine_diff_density_max 0.244
_refine_diff_density_min -0.251
_refine_diff_density_rms 0.045
_refine_ls_extinction_method none
_refine_ls_goodness_of_fit_ref 0.996
_refine_ls_hydrogen_treatment riding
_refine_ls_matrix_type full
_refine_ls_number_parameters 379
_refine_ls_number_reflns 6627
_refine_ls_number_restraints 0
_refine_ls_restrained_S_all 0.996
_refine_ls_R_factor_all 0.0844
_refine_ls_R_factor_gt 0.0459
_refine_ls_shift/su_max 0.001
_refine_ls_shift/su_mean 0.000
_refine_ls_structure_factor_coef Fsqd
_refine_ls_weighting_details 'calc w=1/[\s^2^(Fo^2^)+(0.0479P)^2^+0.5433P] where P=(Fo^2^+2Fc^2^)/3'
_refine_ls_weighting_scheme calc
_refine_ls_wR_factor_gt 0.1045
_refine_ls_wR_factor_ref 0.1225
_reflns_number_gt 4204
_reflns_number_total 6627
_reflns_threshold_expression >2sigma(I)
_cod_data_source_file jo070515+si20070312_112640.cif
_cod_data_source_block ms12ccd
_cod_original_sg_symbol_H-M 'P 21/c'
_cod_database_code 4023958

loop_
_symmetry_equiv_pos_as_xyz
'x, y, z'
'-x, y+1/2, -z+1/2'
'-x, -y, -z'
'x, -y-1/2, z-1/2'

loop_
_atom_site_label
_atom_site_type_symbol
_atom_site_fract_x
_atom_site_fract_y
_atom_site_fract_z
_atom_site_U_iso_or_equiv
_atom_site_adp_type
_atom_site_occupancy
_atom_site_symmetry_multiplicity
_atom_site_calc_flag
_atom_site_refinement_flags
_atom_site_disorder_assembly
_atom_site_disorder_group
Cl1 Cl 0.12526(5) 0.50688(6) 0.52995(5) 0.0764(2) Uani 1 1 d . . .
Cl2 Cl 0.34791(4) 0.22831(6) 0.51158(4) 0.0687(2) Uani 1 1 d . . .
Cl3 Cl 0.36550(4) 0.51425(5) 0.19958(4) 0.06258(19) Uani 1 1 d . . .
Cl4 Cl 0.14751(4) 0.78881(7) 0.24207(4) 0.0762(2) Uani 1 1 d . . .
N1 N 0.14115(11) 0.44616(14) 0.36315(12) 0.0465(4) Uani 1 1 d . . .
N2 N 0.23301(11) 0.37035(15) 0.50411(12) 0.0503(5) Uani 1 1 d . . .
N3 N 0.27090(11) 0.26274(15) 0.27989(12) 0.0498(4) Uani 1 1 d . . .
N4 N 0.16396(10) 0.37264(13) 0.21589(11) 0.0411(4) Uani 1 1 d . . .
N5 N 0.35870(11) 0.56953(14) 0.37152(11) 0.0453(4) Uani 1 1 d . . .
N6 N 0.26077(11) 0.64809(15) 0.23713(12) 0.0485(4) Uani 1 1 d . . .
N7 N 0.23488(12) 0.74709(16) 0.46999(13) 0.0541(5) Uani 1 1 d . . .
N8 N 0.34289(10) 0.63530(13) 0.52423(11) 0.0438(4) Uani 1 1 d . . .
C1 C 0.17193(14) 0.43314(18) 0.45665(15) 0.0492(5) Uani 1 1 d . . .
C2 C 0.27003(12) 0.31216(18) 0.45114(14) 0.0454(5) Uani 1 1 d . . .
C3 C 0.24658(12) 0.31607(16) 0.35180(14) 0.0406(5) Uani 1 1 d . . .
C4 C 0.21983(13) 0.29870(18) 0.20126(14) 0.0473(5) Uani 1 1 d . . .
H4 H 0.2215 0.2757 0.1403 0.057 Uiso 1 1 calc R . .
C5 C 0.18053(12) 0.38450(16) 0.31360(13) 0.0395(5) Uani 1 1 d . . .
C6 C 0.09460(12) 0.42332(17) 0.14493(13) 0.0437(5) Uani 1 1 d . . .
H6 H 0.0923 0.5033 0.1606 0.052 Uiso 1 1 calc R . .
C7 C 0.10598(12) 0.41494(16) 0.04473(13) 0.0412(5) Uani 1 1 d . . .
C8 C 0.16165(13) 0.48394(18) 0.01994(15) 0.0475(5) Uani 1 1 d . . .
H8 H 0.1911 0.5341 0.0649 0.057 Uiso 1 1 calc R . .
C9 C 0.17374(14) 0.47908(19) -0.07037(16) 0.0529(6) Uani 1 1 d . . .
H9 H 0.2117 0.5248 -0.0859 0.064 Uiso 1 1 calc R . .
C10 C 0.12901(15) 0.4057(2) -0.13798(16) 0.0561(6) Uani 1 1 d . . .
H10 H 0.1366 0.4022 -0.1992 0.067 Uiso 1 1 calc R . .
C11 C 0.07344(15) 0.33819(18) -0.11404(15) 0.0544(6) Uani 1 1 d . . .
H11 H 0.0435 0.2895 -0.1600 0.065 Uiso 1 1 calc R . .
C12 C 0.06055(13) 0.34040(17) -0.02295(14) 0.0455(5) Uani 1 1 d . . .
C13 C -0.00170(15) 0.2654(2) -0.00042(16) 0.0585(6) Uani 1 1 d . . .
H13A H 0.0012 0.1917 -0.0280 0.070 Uiso 1 1 calc R . .
H13B H -0.0538 0.2964 -0.0303 0.070 Uiso 1 1 calc R . .
C14 C 0.00777(15) 0.2527(2) 0.10684(17) 0.0602(6) Uani 1 1 d . . .
H14A H -0.0388 0.2164 0.1176 0.072 Uiso 1 1 calc R . .
H14B H 0.0536 0.2061 0.1351 0.072 Uiso 1 1 calc R . .
C15 C 0.01837(13) 0.36819(19) 0.15345(16) 0.0538(6) Uani 1 1 d . . .
H15A H 0.0197 0.3610 0.2207 0.065 Uiso 1 1 calc R . .
H15B H -0.0264 0.4155 0.1228 0.065 Uiso 1 1 calc R . .
C16 C 0.32331(13) 0.58545(17) 0.27907(14) 0.0455(5) Uani 1 1 d . . .
C17 C 0.22726(13) 0.70472(18) 0.29508(14) 0.0461(5) Uani 1 1 d . . .
C18 C 0.25595(12) 0.69802(17) 0.39376(14) 0.0419(5) Uani 1 1 d . . .
C19 C 0.28805(14) 0.70754(18) 0.54489(15) 0.0513(5) Uani 1 1 d . . .
H19 H 0.2887 0.7269 0.6075 0.062 Uiso 1 1 calc R . .
C20 C 0.32216(12) 0.62906(16) 0.42608(13) 0.0405(5) Uani 1 1 d . . .
C21 C 0.41456(13) 0.58368(18) 0.59005(14) 0.0470(5) Uani 1 1 d . . .
H21 H 0.4176 0.5052 0.5706 0.056 Uiso 1 1 calc R . .
C22 C 0.40724(13) 0.58455(16) 0.69257(13) 0.0431(5) Uani 1 1 d . . .
C23 C 0.35754(14) 0.50750(18) 0.71943(15) 0.0527(6) Uani 1 1 d . . .
H23 H 0.3287 0.4572 0.6741 0.063 Uiso 1 1 calc R . .
C24 C 0.35012(15) 0.5040(2) 0.81201(16) 0.0591(6) Uani 1 1 d . . .
H24 H 0.3166 0.4519 0.8291 0.071 Uiso 1 1 calc R . .
C25 C 0.39306(16) 0.5786(2) 0.87905(16) 0.0619(7) Uani 1 1 d . . .
H25 H 0.3884 0.5772 0.9417 0.074 Uiso 1 1 calc R . .
C26 C 0.44274(14) 0.6551(2) 0.85331(15) 0.0556(6) Uani 1 1 d . . .
H26 H 0.4718 0.7044 0.8995 0.067 Uiso 1 1 calc R . .
C27 C 0.45081(12) 0.66089(17) 0.75986(14) 0.0454(5) Uani 1 1 d . . .
C28 C 0.50719(15) 0.74482(19) 0.73519(16) 0.0570(6) Uani 1 1 d . . .
H28A H 0.5613 0.7210 0.7647 0.068 Uiso 1 1 calc R . .
H28B H 0.4996 0.8174 0.7622 0.068 Uiso 1 1 calc R . .
C29 C 0.49605(15) 0.7582(2) 0.62790(17) 0.0605(6) Uani 1 1 d . . .
H29A H 0.4487 0.8022 0.6006 0.073 Uiso 1 1 calc R . .
H29B H 0.5411 0.7979 0.6165 0.073 Uiso 1 1 calc R . .
C30 C 0.48843(14) 0.6440(2) 0.58002(16) 0.0576(6) Uani 1 1 d . . .
H30A H 0.5349 0.5990 0.6092 0.069 Uiso 1 1 calc R . .
H30B H 0.4857 0.6532 0.5125 0.069 Uiso 1 1 calc R . .

loop_
_atom_site_aniso_label
_atom_site_aniso_U_11
_atom_site_aniso_U_22
_atom_site_aniso_U_33
_atom_site_aniso_U_23
_atom_site_aniso_U_13
_atom_site_aniso_U_12
Cl1 0.1018(6) 0.0774(4) 0.0553(4) -0.0152(3) 0.0305(4) 0.0138(4)
Cl2 0.0524(4) 0.1026(5) 0.0448(3) 0.0176(3) 0.0023(3) 0.0147(3)
Cl3 0.0774(4) 0.0694(4) 0.0424(3) -0.0099(2) 0.0185(3) 0.0082(3)
Cl4 0.0640(4) 0.1074(5) 0.0487(4) 0.0072(3) 0.0000(3) 0.0302(4)
N1 0.0538(11) 0.0437(9) 0.0406(10) -0.0020(7) 0.0099(9) 0.0014(8)
N2 0.0544(12) 0.0594(11) 0.0352(9) -0.0020(8) 0.0088(9) -0.0074(9)
N3 0.0463(11) 0.0634(11) 0.0394(10) 0.0053(8) 0.0110(8) 0.0086(9)
N4 0.0431(10) 0.0463(9) 0.0316(9) 0.0019(7) 0.0059(7) 0.0039(8)
N5 0.0530(11) 0.0444(9) 0.0365(9) -0.0012(7) 0.0086(8) 0.0025(8)
N6 0.0501(11) 0.0565(11) 0.0356(9) 0.0007(8) 0.0056(8) -0.0043(9)
N7 0.0526(12) 0.0689(12) 0.0396(10) -0.0017(8) 0.0103(9) 0.0112(10)
N8 0.0496(11) 0.0483(10) 0.0313(9) -0.0014(7) 0.0071(8) 0.0045(8)
C1 0.0584(15) 0.0490(12) 0.0414(12) -0.0078(9) 0.0155(11) -0.0054(11)
C2 0.0400(12) 0.0558(13) 0.0362(11) 0.0042(9) 0.0028(9) -0.0058(10)
C3 0.0400(12) 0.0451(11) 0.0352(10) 0.0024(8) 0.0075(9) -0.0036(9)
C4 0.0485(13) 0.0571(13) 0.0364(11) 0.0027(9) 0.0117(10) 0.0079(11)
C5 0.0425(12) 0.0401(10) 0.0349(10) 0.0002(8) 0.0083(9) -0.0034(9)
C6 0.0477(13) 0.0433(11) 0.0359(11) 0.0021(8) 0.0036(9) 0.0078(9)
C7 0.0455(12) 0.0415(11) 0.0331(10) 0.0039(8) 0.0042(9) 0.0066(9)
C8 0.0480(13) 0.0483(12) 0.0421(12) 0.0031(9) 0.0050(10) -0.0002(10)
C9 0.0493(14) 0.0596(14) 0.0501(14) 0.0065(10) 0.0138(11) 0.0033(11)
C10 0.0658(16) 0.0631(14) 0.0406(12) 0.0026(10) 0.0163(11) 0.0156(13)
C11 0.0634(15) 0.0500(12) 0.0441(12) -0.0090(9) 0.0043(11) 0.0072(12)
C12 0.0495(13) 0.0415(11) 0.0408(11) 0.0002(8) 0.0039(10) 0.0056(10)
C13 0.0597(15) 0.0544(14) 0.0557(14) -0.0049(10) 0.0051(12) -0.0092(12)
C14 0.0535(15) 0.0632(15) 0.0602(15) 0.0084(11) 0.0089(12) -0.0086(12)
C15 0.0457(13) 0.0688(15) 0.0452(13) 0.0069(10) 0.0094(10) 0.0089(11)
C16 0.0538(14) 0.0454(11) 0.0373(11) -0.0043(8) 0.0121(10) -0.0055(10)
C17 0.0416(12) 0.0544(12) 0.0391(11) 0.0005(9) 0.0052(9) -0.0002(10)
C18 0.0419(12) 0.0471(11) 0.0350(10) 0.0009(8) 0.0075(9) -0.0016(9)
C19 0.0578(15) 0.0602(13) 0.0357(11) -0.0026(9) 0.0120(10) 0.0084(11)
C20 0.0465(12) 0.0414(11) 0.0323(10) -0.0004(8) 0.0081(9) -0.0027(9)
C21 0.0561(14) 0.0487(12) 0.0327(10) 0.0002(8) 0.0056(10) 0.0101(10)
C22 0.0491(13) 0.0446(11) 0.0324(10) 0.0008(8) 0.0055(9) 0.0056(10)
C23 0.0645(16) 0.0506(13) 0.0392(12) -0.0029(9) 0.0073(11) -0.0060(11)
C24 0.0707(17) 0.0612(14) 0.0479(13) 0.0037(10) 0.0200(12) -0.0060(12)
C25 0.0748(18) 0.0744(16) 0.0379(12) -0.0018(11) 0.0174(12) 0.0005(14)
C26 0.0581(15) 0.0646(14) 0.0386(12) -0.0114(10) 0.0033(11) 0.0026(12)
C27 0.0461(13) 0.0469(12) 0.0394(11) -0.0021(8) 0.0045(10) 0.0047(10)
C28 0.0520(14) 0.0564(14) 0.0578(15) -0.0021(10) 0.0064(12) -0.0031(11)
C29 0.0523(15) 0.0683(15) 0.0610(15) 0.0118(11) 0.0150(12) -0.0050(12)
C30 0.0519(14) 0.0757(16) 0.0451(13) 0.0090(11) 0.0128(11) 0.0124(12)

loop_
_atom_type_symbol
_atom_type_description
_atom_type_scat_dispersion_real
_atom_type_scat_dispersion_imag
_atom_type_scat_source
C C 0.0033 0.0016 'International Tables Vol C Tables 4.2.6.8 and 6.1.1.4'
H H 0.0000 0.0000 'International Tables Vol C Tables 4.2.6.8 and 6.1.1.4'
N N 0.0061 0.0033 'International Tables Vol C Tables 4.2.6.8 and 6.1.1.4'
Cl Cl 0.1484 0.1585 'International Tables Vol C Tables 4.2.6.8 and 6.1.1.4'

loop_
_geom_angle_atom_site_label_1
_geom_angle_atom_site_label_2
_geom_angle_atom_site_label_3
_geom_angle
_geom_angle_site_symmetry_1
_geom_angle_site_symmetry_3
_geom_angle_publ_flag
C1 N1 C5 110.82(18) . . ?
C2 N2 C1 116.34(18) . . ?
C4 N3 C3 103.14(17) . . ?
C5 N4 C4 105.11(16) . . ?
C5 N4 C6 125.24(16) . . ?
C4 N4 C6 129.43(16) . . ?
C16 N5 C20 110.43(18) . . ?
C17 N6 C16 116.41(18) . . ?
C19 N7 C18 103.05(18) . . ?
C20 N8 C19 104.52(16) . . ?
C20 N8 C21 125.81(17) . . ?
C19 N8 C21 129.37(16) . . ?
N1 C1 N2 130.0(2) . . ?
N1 C1 Cl1 115.74(17) . . ?
N2 C1 Cl1 114.26(16) . . ?
N2 C2 C3 121.8(2) . . ?
N2 C2 Cl2 116.83(15) . . ?
C3 C2 Cl2 121.33(17) . . ?
N3 C3 C2 134.5(2) . . ?
N3 C3 C5 110.96(17) . . ?
C2 C3 C5 114.44(19) . . ?
N3 C4 N4 114.99(18) . . ?
N1 C5 N4 127.62(18) . . ?
N1 C5 C3 126.56(18) . . ?
N4 C5 C3 105.80(17) . . ?
N4 C6 C7 109.92(16) . . ?
N4 C6 C15 109.90(16) . . ?
C7 C6 C15 112.96(17) . . ?
C8 C7 C12 119.95(19) . . ?
C8 C7 C6 119.08(18) . . ?
C12 C7 C6 120.96(19) . . ?
C9 C8 C7 120.9(2) . . ?
C8 C9 C10 119.6(2) . . ?
C11 C10 C9 119.6(2) . . ?
C10 C11 C12 122.0(2) . . ?
C11 C12 C7 117.9(2) . . ?
C11 C12 C13 120.03(19) . . ?
C7 C12 C13 122.09(19) . . ?
C12 C13 C14 112.94(18) . . ?
C15 C14 C13 109.21(19) . . ?
C14 C15 C6 111.11(19) . . ?
N5 C16 N6 130.19(19) . . ?
N5 C16 Cl3 115.39(17) . . ?
N6 C16 Cl3 114.42(15) . . ?
N6 C17 C18 121.5(2) . . ?
N6 C17 Cl4 117.10(16) . . ?
C18 C17 Cl4 121.41(17) . . ?
N7 C18 C17 134.3(2) . . ?
N7 C18 C20 110.82(17) . . ?
C17 C18 C20 114.87(19) . . ?
N7 C19 N8 115.20(18) . . ?
N5 C20 N8 126.97(18) . . ?
N5 C20 C18 126.62(18) . . ?
N8 C20 C18 106.41(17) . . ?
N8 C21 C30 109.70(17) . . ?
N8 C21 C22 110.17(17) . . ?
C30 C21 C22 112.60(17) . . ?
C23 C22 C27 119.99(19) . . ?
C23 C22 C21 119.31(18) . . ?
C27 C22 C21 120.69(19) . . ?
C24 C23 C22 121.3(2) . . ?
C23 C24 C25 119.2(2) . . ?
C26 C25 C24 120.0(2) . . ?
C25 C26 C27 121.8(2) . . ?
C26 C27 C22 117.7(2) . . ?
C26 C27 C28 120.06(19) . . ?
C22 C27 C28 122.24(19) . . ?
C27 C28 C29 113.30(18) . . ?
C30 C29 C28 110.18(19) . . ?
C29 C30 C21 110.71(19) . . ?

loop_
_geom_bond_atom_site_label_1
_geom_bond_atom_site_label_2
_geom_bond_distance
_geom_bond_site_symmetry_2
_geom_bond_publ_flag
Cl1 C1 1.736(2) . ?
Cl2 C2 1.725(2) . ?
Cl3 C16 1.741(2) . ?
Cl4 C17 1.721(2) . ?
N1 C1 1.323(3) . ?
N1 C5 1.337(2) . ?
N2 C2 1.322(3) . ?
N2 C1 1.333(3) . ?
N3 C4 1.315(3) . ?
N3 C3 1.377(3) . ?
N4 C5 1.371(2) . ?
N4 C4 1.371(3) . ?
N4 C6 1.491(2) . ?
N5 C16 1.328(2) . ?
N5 C20 1.341(2) . ?
N6 C17 1.326(3) . ?
N6 C16 1.328(3) . ?
N7 C19 1.312(3) . ?
N7 C18 1.380(3) . ?
N8 C20 1.369(2) . ?
N8 C19 1.377(3) . ?
N8 C21 1.488(3) . ?
C2 C3 1.385(3) . ?
C3 C5 1.400(3) . ?
C6 C7 1.516(3) . ?
C6 C15 1.519(3) . ?
C7 C8 1.390(3) . ?
C7 C12 1.399(3) . ?
C8 C9 1.378(3) . ?
C9 C10 1.385(3) . ?
C10 C11 1.373(3) . ?
C11 C12 1.393(3) . ?
C12 C13 1.508(3) . ?
C13 C14 1.522(3) . ?
C14 C15 1.519(3) . ?
C17 C18 1.382(3) . ?
C18 C20 1.393(3) . ?
C21 C30 1.517(3) . ?
C21 C22 1.520(3) . ?
C22 C23 1.387(3) . ?
C22 C27 1.398(3) . ?
C23 C24 1.379(3) . ?
C24 C25 1.379(3) . ?
C25 C26 1.375(3) . ?
C26 C27 1.396(3) . ?
C27 C28 1.510(3) . ?
C28 C29 1.518(3) . ?
C29 C30 1.513(3) . ?
